data_7220960
loop_
_publ_author_name
'Soman, Rahul'
'Raghav, Darpan'
'Sujatha, Subramaniam'
'K, Rathinasamy'
'Arunkumar, Chellaiah'

_publ_section_title
;
 Axial Ligand Modified High Valent Tin(IV) Porphyrins: Synthesis,
 Structure, Photophysical Studies and Photodynamic Antimicrobial
 Activities on Candida Albicans
;
_journal_name_full 'RSC Adv.'
_journal_paper_doi 10.1039/C5RA09343K
_journal_year 2015
_chemical_formula_moiety '(C52 H36 Cl2 N4 O8 Sn) , 2(C2 H3 N)'
_chemical_formula_sum 'C56 H42 Cl2 N6 O8 Sn'
_chemical_formula_weight 1116.55
_chemical_name_systematic
; 
 ? 
;
_space_group_IT_number 2
_symmetry_cell_setting triclinic
_symmetry_space_group_name_Hall '-P 1'
_symmetry_space_group_name_H-M 'P -1'
_atom_sites_solution_hydrogens geom
_atom_sites_solution_primary direct
_atom_sites_solution_secondary difmap
_audit_creation_method SHELXL-97
_audit_update_record
;
2013-07-03 deposited with the CCDC.
2015-06-26 downloaded from the CCDC.
;
_cell_angle_alpha 93.089(2)
_cell_angle_beta 99.167(2)
_cell_angle_gamma 102.119(2)
_cell_formula_units_Z 1
_cell_length_a 7.8170(3)
_cell_length_b 10.9187(4)
_cell_length_c 15.3971(6)
_cell_measurement_reflns_used 5839
_cell_measurement_temperature 293(2)
_cell_measurement_theta_max 24.8
_cell_measurement_theta_min 2.5
_cell_volume 1263.26(8)
_computing_cell_refinement 'APEX2/SAINT (Bruker, 2004)'
_computing_data_collection 'APEX2 (Bruker, 2004)'
_computing_data_reduction 'SAINT/XPREP (Bruker, 2004)'
_computing_molecular_graphics 'ORTEP3 (Farrugia, 1997) and Mercury (Bruno et al., 2002)'
_computing_publication_material 'SHELXL-97 (Sheldrick, 2008)'
_computing_structure_refinement 'SHELXL-97 (Sheldrick, 2008)'
_computing_structure_solution 'SIR92 (Altornare et al., 1993)'
_diffrn_ambient_temperature 293(2)
_diffrn_measured_fraction_theta_full 1.000
_diffrn_measured_fraction_theta_max 1.000
_diffrn_measurement_device_type 'Bruker axs kappa apex2 CCD Diffractometer'
_diffrn_measurement_method '\w and \f scan'
_diffrn_radiation_monochromator graphite
_diffrn_radiation_source 'fine-focus sealed tube'
_diffrn_radiation_type MoK\a
_diffrn_radiation_wavelength 0.71073
_diffrn_reflns_av_R_equivalents 0.0300
_diffrn_reflns_av_sigmaI/netI 0.0230
_diffrn_reflns_limit_h_max 9
_diffrn_reflns_limit_h_min -9
_diffrn_reflns_limit_k_max 13
_diffrn_reflns_limit_k_min -13
_diffrn_reflns_limit_l_max 18
_diffrn_reflns_limit_l_min -18
_diffrn_reflns_number 23101
_diffrn_reflns_theta_full 26.00
_diffrn_reflns_theta_max 26.00
_diffrn_reflns_theta_min 2.24
_diffrn_standards_decay_% 0
_exptl_absorpt_coefficient_mu 0.674
_exptl_absorpt_correction_T_max 0.967
_exptl_absorpt_correction_T_min 0.882
_exptl_absorpt_correction_type multi-scan
_exptl_absorpt_process_details 'SADABS (Bruker, 1999)'
_exptl_crystal_colour pink
_exptl_crystal_density_diffrn 1.468
_exptl_crystal_density_method 'not measured'
_exptl_crystal_description block
_exptl_crystal_F_000 568
_exptl_crystal_size_max 0.15
_exptl_crystal_size_mid 0.10
_exptl_crystal_size_min 0.08
_refine_diff_density_max 0.688
_refine_diff_density_min -0.439
_refine_diff_density_rms 0.059
_refine_ls_extinction_method none
_refine_ls_goodness_of_fit_ref 1.082
_refine_ls_hydrogen_treatment constr
_refine_ls_matrix_type full
_refine_ls_number_parameters 333
_refine_ls_number_reflns 4958
_refine_ls_number_restraints 18
_refine_ls_restrained_S_all 1.160
_refine_ls_R_factor_all 0.0313
_refine_ls_R_factor_gt 0.0288
_refine_ls_shift/su_max 0.001
_refine_ls_shift/su_mean 0.000
_refine_ls_structure_factor_coef Fsqd
_refine_ls_weighting_details 'calc w=1/[\s^2^(Fo^2^)+(0.0425P)^2^+0.6736P] where P=(Fo^2^+2Fc^2^)/3'
_refine_ls_weighting_scheme calc
_refine_ls_wR_factor_gt 0.0778
_refine_ls_wR_factor_ref 0.0803
_reflns_number_gt 4690
_reflns_number_total 4958
_reflns_threshold_expression >2sigma(I)
_cod_data_source_file c5ra09343k2.cif
_cod_data_source_block shelxl
_cod_original_sg_symbol_H-M P-1
_cod_database_code 7220960

loop_
_symmetry_equiv_pos_as_xyz
'x, y, z'
'-x, -y, -z'

loop_
_atom_site_label
_atom_site_type_symbol
_atom_site_fract_x
_atom_site_fract_y
_atom_site_fract_z
_atom_site_U_iso_or_equiv
_atom_site_adp_type
_atom_site_occupancy
_atom_site_symmetry_multiplicity
_atom_site_calc_flag
_atom_site_refinement_flags
C1 C 1.3501(3) 0.2025(2) 1.04257(16) 0.0357(5) Uani 1 1 d .
C2 C 1.3530(3) 0.2035(2) 1.13405(16) 0.0352(5) Uani 1 1 d .
C3 C 1.2236(3) 0.1344(2) 1.17668(15) 0.0333(5) Uani 1 1 d .
C4 C 1.2255(3) 0.1393(2) 1.26975(15) 0.0369(5) Uani 1 1 d .
H4 H 1.3145 0.1870 1.3132 0.044 Uiso 1 1 calc R
C5 C 1.0750(3) 0.0621(2) 1.28323(15) 0.0366(5) Uani 1 1 d .
H5 H 1.0407 0.0490 1.3377 0.044 Uiso 1 1 calc R
C6 C 0.9767(3) 0.0038(2) 1.19931(15) 0.0324(5) Uani 1 1 d .
C7 C 0.8153(3) -0.0856(2) 1.18386(15) 0.0333(5) Uani 1 1 d .
C8 C 0.7253(3) -0.1477(2) 1.10204(16) 0.0349(5) Uani 1 1 d .
C9 C 0.5698(3) -0.2482(3) 1.08757(17) 0.0420(6) Uani 1 1 d .
H9 H 0.5104 -0.2840 1.1309 0.050 Uiso 1 1 calc R
C10 C 0.5253(3) -0.2812(3) 1.00068(17) 0.0423(6) Uani 1 1 d .
H10 H 0.4299 -0.3444 0.9731 0.051 Uiso 1 1 calc R
C11 C 1.5160(3) 0.2815(2) 1.19168(15) 0.0345(5) Uani 1 1 d .
C12 C 1.5117(3) 0.3870(3) 1.24426(18) 0.0434(6) Uani 1 1 d .
H12 H 1.4057 0.4134 1.2429 0.052 Uiso 1 1 calc R
C13 C 1.6647(4) 0.4537(3) 1.29890(18) 0.0435(6) Uani 1 1 d .
H13 H 1.6613 0.5252 1.3337 0.052 Uiso 1 1 calc R
C14 C 1.8230(3) 0.4147(2) 1.30212(16) 0.0362(5) Uani 1 1 d .
C15 C 1.8285(3) 0.3109(2) 1.24811(17) 0.0387(6) Uani 1 1 d .
H15 H 1.9349 0.2852 1.2491 0.046 Uiso 1 1 calc R
C16 C 1.6763(3) 0.2450(2) 1.19264(17) 0.0376(5) Uani 1 1 d .
H16 H 1.6812 0.1759 1.1558 0.045 Uiso 1 1 calc R
C17 C 1.9836(3) 0.4870(3) 1.36362(18) 0.0428(6) Uani 1 1 d .
C18 C 2.2791(4) 0.4897(4) 1.4269(2) 0.0645(9) Uani 1 1 d .
H18A H 2.3344 0.5601 1.3987 0.097 Uiso 1 1 calc R
H18B H 2.3572 0.4327 1.4363 0.097 Uiso 1 1 calc R
H18C H 2.2552 0.5190 1.4827 0.097 Uiso 1 1 calc R
C19 C 0.7225(3) -0.1143(2) 1.26090(15) 0.0337(5) Uani 1 1 d .
C20 C 0.5595(3) -0.0828(3) 1.26026(17) 0.0404(6) Uani 1 1 d .
H20 H 0.5094 -0.0469 1.2119 0.049 Uiso 1 1 calc R
C21 C 0.4707(3) -0.1038(3) 1.33039(17) 0.0414(6) Uani 1 1 d .
H21 H 0.3619 -0.0817 1.3294 0.050 Uiso 1 1 calc R
C22 C 0.5440(3) -0.1581(2) 1.40236(15) 0.0358(5) Uani 1 1 d .
C23 C 0.7039(4) -0.1923(3) 1.40254(17) 0.0405(6) Uani 1 1 d .
H23 H 0.7520 -0.2304 1.4503 0.049 Uiso 1 1 calc R
C24 C 0.7937(3) -0.1706(3) 1.33250(17) 0.0393(6) Uani 1 1 d .
H24 H 0.9018 -0.1938 1.3334 0.047 Uiso 1 1 calc R
C25 C 0.4525(4) -0.1810(2) 1.47993(16) 0.0415(6) Uani 1 1 d .
C26 C 0.2005(5) -0.1621(3) 1.5413(2) 0.0637(9) Uani 1 1 d .
H26A H 0.1501 -0.2507 1.5381 0.096 Uiso 1 1 calc R
H26B H 0.1069 -0.1170 1.5340 0.096 Uiso 1 1 calc R
H26C H 0.2753 -0.1355 1.5978 0.096 Uiso 1 1 calc R
C27 C 1.9111(8) 0.5727(7) 1.1093(5) 0.150(3) Uani 1 1 d U
C28 C 2.0838(10) 0.5757(8) 1.1510(6) 0.168(3) Uani 1 1 d U
N1 N 1.2274(2) 0.1245(2) 0.97855(13) 0.0352(4) Uani 1 1 d .
N2 N 1.0716(2) 0.0508(2) 1.13604(12) 0.0338(4) Uani 1 1 d .
N3 N 2.2203(11) 0.5774(9) 1.1862(7) 0.230(4) Uani 1 1 d U
O1 O 1.9930(3) 0.5867(2) 1.40212(17) 0.0693(7) Uani 1 1 d .
O2 O 2.1145(2) 0.42556(19) 1.37137(14) 0.0513(5) Uani 1 1 d .
O3 O 0.5046(3) -0.2342(2) 1.54102(13) 0.0606(6) Uani 1 1 d .
O4 O 0.3049(3) -0.1368(2) 1.47215(13) 0.0532(5) Uani 1 1 d .
Cl1 Cl 1.16338(10) -0.16503(8) 1.01541(5) 0.0573(2) Uani 1 1 d .
Sn1 Sn 1.0000 0.0000 1.0000 0.03040(9) Uani 1 2 d S

loop_
_atom_site_aniso_label
_atom_site_aniso_U_11
_atom_site_aniso_U_22
_atom_site_aniso_U_33
_atom_site_aniso_U_23
_atom_site_aniso_U_13
_atom_site_aniso_U_12
C1 0.0239(11) 0.0492(14) 0.0298(12) -0.0016(10) 0.0043(9) 0.0007(10)
C2 0.0260(11) 0.0465(14) 0.0297(12) -0.0030(10) 0.0024(9) 0.0038(10)
C3 0.0258(11) 0.0457(14) 0.0258(11) -0.0033(10) 0.0020(9) 0.0057(10)
C4 0.0332(12) 0.0492(15) 0.0248(11) -0.0030(10) 0.0006(9) 0.0064(11)
C5 0.0344(12) 0.0510(15) 0.0235(11) 0.0011(10) 0.0060(9) 0.0070(11)
C6 0.0286(11) 0.0448(13) 0.0242(11) 0.0012(9) 0.0061(9) 0.0083(10)
C7 0.0288(11) 0.0469(14) 0.0260(11) 0.0044(10) 0.0085(9) 0.0091(10)
C8 0.0259(11) 0.0497(14) 0.0284(12) 0.0047(10) 0.0063(9) 0.0049(10)
C9 0.0316(12) 0.0567(16) 0.0334(13) 0.0052(11) 0.0097(10) -0.0030(11)
C10 0.0296(12) 0.0546(16) 0.0355(13) 0.0005(11) 0.0055(10) -0.0059(11)
C11 0.0285(11) 0.0442(14) 0.0265(11) -0.0006(10) 0.0034(9) 0.0002(10)
C12 0.0318(13) 0.0529(16) 0.0436(15) -0.0066(12) 0.0019(11) 0.0113(11)
C13 0.0398(14) 0.0433(14) 0.0423(14) -0.0114(11) 0.0015(11) 0.0064(11)
C14 0.0318(12) 0.0377(13) 0.0336(12) 0.0002(10) 0.0009(10) -0.0006(10)
C15 0.0275(12) 0.0428(14) 0.0427(14) -0.0013(11) 0.0018(10) 0.0053(10)
C16 0.0321(12) 0.0401(13) 0.0364(13) -0.0077(10) 0.0047(10) 0.0028(10)
C17 0.0362(13) 0.0431(15) 0.0419(14) -0.0033(12) -0.0016(11) 0.0006(11)
C18 0.0352(15) 0.078(2) 0.066(2) -0.0165(17) -0.0137(14) 0.0035(15)
C19 0.0312(12) 0.0423(13) 0.0260(11) 0.0026(10) 0.0073(9) 0.0032(10)
C20 0.0375(13) 0.0569(16) 0.0310(12) 0.0153(11) 0.0110(10) 0.0133(12)
C21 0.0364(13) 0.0550(16) 0.0375(14) 0.0117(12) 0.0143(11) 0.0127(12)
C22 0.0393(13) 0.0376(13) 0.0266(12) 0.0009(10) 0.0089(10) -0.0021(10)
C23 0.0434(14) 0.0458(14) 0.0301(12) 0.0098(11) 0.0038(10) 0.0053(11)
C24 0.0341(12) 0.0502(15) 0.0347(13) 0.0057(11) 0.0065(10) 0.0109(11)
C25 0.0483(15) 0.0411(14) 0.0283(13) -0.0029(10) 0.0113(11) -0.0070(12)
C26 0.062(2) 0.076(2) 0.0507(18) -0.0035(16) 0.0342(16) -0.0062(17)
C27 0.091(4) 0.176(6) 0.190(6) 0.102(5) 0.022(4) 0.025(4)
C28 0.113(5) 0.182(6) 0.226(7) 0.146(6) 0.042(5) 0.033(4)
N1 0.0253(9) 0.0518(12) 0.0241(9) -0.0002(8) 0.0057(7) -0.0011(9)
N2 0.0253(9) 0.0493(12) 0.0226(9) -0.0011(8) 0.0047(7) -0.0004(8)
N3 0.154(6) 0.247(7) 0.302(8) 0.186(6) 0.034(5) 0.035(5)
O1 0.0552(13) 0.0549(13) 0.0829(17) -0.0295(12) -0.0173(12) 0.0100(10)
O2 0.0329(9) 0.0521(11) 0.0583(12) -0.0120(9) -0.0095(9) 0.0032(8)
O3 0.0694(14) 0.0802(15) 0.0305(10) 0.0156(10) 0.0131(10) 0.0070(12)
O4 0.0556(12) 0.0651(13) 0.0437(11) 0.0083(9) 0.0286(9) 0.0084(10)
Cl1 0.0556(4) 0.0682(5) 0.0588(4) 0.0128(4) 0.0189(3) 0.0294(4)
Sn1 0.02195(12) 0.04515(15) 0.02124(12) -0.00059(9) 0.00460(8) 0.00133(9)

loop_
_atom_type_symbol
_atom_type_description
_atom_type_scat_dispersion_real
_atom_type_scat_dispersion_imag
_atom_type_scat_source
C C 0.0033 0.0016 'International Tables Vol C Tables 4.2.6.8 and 6.1.1.4'
H H 0.0000 0.0000 'International Tables Vol C Tables 4.2.6.8 and 6.1.1.4'
N N 0.0061 0.0033 'International Tables Vol C Tables 4.2.6.8 and 6.1.1.4'
O O 0.0106 0.0060 'International Tables Vol C Tables 4.2.6.8 and 6.1.1.4'
Cl Cl 0.1484 0.1585 'International Tables Vol C Tables 4.2.6.8 and 6.1.1.4'
Sn Sn -0.6537 1.4246 'International Tables Vol C Tables 4.2.6.8 and 6.1.1.4'

loop_
_geom_angle_atom_site_label_1
_geom_angle_atom_site_label_2
_geom_angle_atom_site_label_3
_geom_angle
_geom_angle_site_symmetry_1
_geom_angle_site_symmetry_3
N1 C1 C2 125.9(2) . .
N1 C1 C10 107.7(2) . 2_757
C2 C1 C10 126.5(2) . 2_757
C3 C2 C1 126.8(2) . .
C3 C2 C11 116.9(2) . .
C1 C2 C11 116.2(2) . .
N2 C3 C2 125.9(2) . .
N2 C3 C4 107.9(2) . .
C2 C3 C4 126.2(2) . .
C5 C4 C3 107.6(2) . .
C5 C4 H4 126.2 . .
C3 C4 H4 126.2 . .
C4 C5 C6 108.4(2) . .
C4 C5 H5 125.8 . .
C6 C5 H5 125.8 . .
N2 C6 C7 125.9(2) . .
N2 C6 C5 107.1(2) . .
C7 C6 C5 126.9(2) . .
C6 C7 C8 126.6(2) . .
C6 C7 C19 117.7(2) . .
C8 C7 C19 115.7(2) . .
N1 C8 C7 125.9(2) 2_757 .
N1 C8 C9 107.7(2) 2_757 .
C7 C8 C9 126.4(2) . .
C10 C9 C8 107.9(2) . .
C10 C9 H9 126.1 . .
C8 C9 H9 126.1 . .
C9 C10 C1 108.2(2) . 2_757
C9 C10 H10 125.9 . .
C1 C10 H10 125.9 2_757 .
C12 C11 C16 119.3(2) . .
C12 C11 C2 122.2(2) . .
C16 C11 C2 118.5(2) . .
C11 C12 C13 120.2(2) . .
C11 C12 H12 119.9 . .
C13 C12 H12 119.9 . .
C12 C13 C14 120.4(2) . .
C12 C13 H13 119.8 . .
C14 C13 H13 119.8 . .
C15 C14 C13 119.5(2) . .
C15 C14 C17 121.7(2) . .
C13 C14 C17 118.8(2) . .
C14 C15 C16 120.2(2) . .
C14 C15 H15 119.9 . .
C16 C15 H15 119.9 . .
C15 C16 C11 120.4(2) . .
C15 C16 H16 119.8 . .
C11 C16 H16 119.8 . .
O1 C17 O2 124.1(2) . .
O1 C17 C14 124.4(3) . .
O2 C17 C14 111.5(2) . .
O2 C18 H18A 109.5 . .
O2 C18 H18B 109.5 . .
H18A C18 H18B 109.5 . .
O2 C18 H18C 109.5 . .
H18A C18 H18C 109.5 . .
H18B C18 H18C 109.5 . .
C20 C19 C24 119.0(2) . .
C20 C19 C7 118.5(2) . .
C24 C19 C7 122.5(2) . .
C21 C20 C19 120.9(2) . .
C21 C20 H20 119.6 . .
C19 C20 H20 119.6 . .
C20 C21 C22 119.8(2) . .
C20 C21 H21 120.1 . .
C22 C21 H21 120.1 . .
C23 C22 C21 119.6(2) . .
C23 C22 C25 119.1(2) . .
C21 C22 C25 121.3(2) . .
C22 C23 C24 120.7(2) . .
C22 C23 H23 119.7 . .
C24 C23 H23 119.7 . .
C23 C24 C19 120.0(2) . .
C23 C24 H24 120.0 . .
C19 C24 H24 120.0 . .
O3 C25 O4 124.2(2) . .
O3 C25 C22 123.8(3) . .
O4 C25 C22 112.0(2) . .
O4 C26 H26A 109.5 . .
O4 C26 H26B 109.5 . .
H26A C26 H26B 109.5 . .
O4 C26 H26C 109.5 . .
H26A C26 H26C 109.5 . .
H26B C26 H26C 109.5 . .
N3 C28 C27 178.2(10) . .
C8 N1 C1 108.4(2) 2_757 .
C8 N1 Sn1 125.96(16) 2_757 .
C1 N1 Sn1 125.51(16) . .
C3 N2 C6 108.91(19) . .
C3 N2 Sn1 125.37(15) . .
C6 N2 Sn1 125.69(16) . .
C17 O2 C18 116.0(2) . .
C25 O4 C26 116.1(2) . .
N1 Sn1 N1 180.0 2_757 .
N1 Sn1 N2 90.22(8) 2_757 2_757
N1 Sn1 N2 89.78(8) . 2_757
N1 Sn1 N2 89.78(8) 2_757 .
N1 Sn1 N2 90.22(8) . .
N2 Sn1 N2 180.000(1) 2_757 .
N1 Sn1 Cl1 90.01(6) 2_757 .
N1 Sn1 Cl1 89.99(6) . .
N2 Sn1 Cl1 90.27(6) 2_757 .
N2 Sn1 Cl1 89.73(6) . .
N1 Sn1 Cl1 89.99(6) 2_757 2_757
N1 Sn1 Cl1 90.01(6) . 2_757
N2 Sn1 Cl1 89.73(6) 2_757 2_757
N2 Sn1 Cl1 90.27(6) . 2_757
Cl1 Sn1 Cl1 180.0 . 2_757

loop_
_geom_bond_atom_site_label_1
_geom_bond_atom_site_label_2
_geom_bond_distance
_geom_bond_site_symmetry_2
C1 N1 1.372(3) .
C1 C2 1.404(3) .
C1 C10 1.431(3) 2_757
C2 C3 1.403(3) .
C2 C11 1.496(3) .
C3 N2 1.372(3) .
C3 C4 1.429(3) .
C4 C5 1.348(4) .
C4 H4 0.9300 .
C5 C6 1.433(3) .
C5 H5 0.9300 .
C6 N2 1.373(3) .
C6 C7 1.401(3) .
C7 C8 1.403(3) .
C7 C19 1.500(3) .
C8 N1 1.372(3) 2_757
C8 C9 1.434(3) .
C9 C10 1.337(4) .
C9 H9 0.9300 .
C10 C1 1.431(3) 2_757
C10 H10 0.9300 .
C11 C12 1.382(4) .
C11 C16 1.390(3) .
C12 C13 1.384(4) .
C12 H12 0.9300 .
C13 C14 1.385(4) .
C13 H13 0.9300 .
C14 C15 1.382(4) .
C14 C17 1.490(3) .
C15 C16 1.383(3) .
C15 H15 0.9300 .
C16 H16 0.9300 .
C17 O1 1.194(3) .
C17 O2 1.330(3) .
C18 O2 1.444(3) .
C18 H18A 0.9600 .
C18 H18B 0.9600 .
C18 H18C 0.9600 .
C19 C20 1.387(3) .
C19 C24 1.388(3) .
C20 C21 1.378(3) .
C20 H20 0.9300 .
C21 C22 1.385(4) .
C21 H21 0.9300 .
C22 C23 1.378(4) .
C22 C25 1.493(3) .
C23 C24 1.382(4) .
C23 H23 0.9300 .
C24 H24 0.9300 .
C25 O3 1.193(3) .
C25 O4 1.331(4) .
C26 O4 1.446(3) .
C26 H26A 0.9600 .
C26 H26B 0.9600 .
C26 H26C 0.9600 .
C27 C28 1.393(9) .
C28 N3 1.114(9) .
N1 C8 1.372(3) 2_757
N1 Sn1 2.0830(19) .
N2 Sn1 2.0928(19) .
Cl1 Sn1 2.4187(7) .
Sn1 N1 2.0829(19) 2_757
Sn1 N2 2.0927(19) 2_757
Sn1 Cl1 2.4187(7) 2_757

loop_
_geom_hbond_atom_site_label_D
_geom_hbond_atom_site_label_H
_geom_hbond_atom_site_label_A
_geom_hbond_distance_DH
_geom_hbond_distance_HA
_geom_hbond_distance_DA
_geom_hbond_angle_DHA
_geom_hbond_site_symmetry_A
C4 H4 O3 0.93 2.42 3.288(3) 155.1 2_758
C18 H18B O3 0.96 2.63 3.571(5) 165.5 2_858
C26 H26A O1 0.96 2.63 3.337(4) 131.0 1_345

loop_
_geom_torsion_atom_site_label_1
_geom_torsion_atom_site_label_2
_geom_torsion_atom_site_label_3
_geom_torsion_atom_site_label_4
_geom_torsion
_geom_torsion_site_symmetry_1
_geom_torsion_site_symmetry_4
N1 C1 C2 C3 -6.5(4) . .
C10 C1 C2 C3 174.2(3) 2_757 .
N1 C1 C2 C11 170.1(2) . .
C10 C1 C2 C11 -9.3(4) 2_757 .
C1 C2 C3 N2 1.4(4) . .
C11 C2 C3 N2 -175.1(2) . .
C1 C2 C3 C4 -177.9(3) . .
C11 C2 C3 C4 5.6(4) . .
N2 C3 C4 C5 -1.4(3) . .
C2 C3 C4 C5 178.0(3) . .
C3 C4 C5 C6 1.7(3) . .
C4 C5 C6 N2 -1.3(3) . .
C4 C5 C6 C7 178.0(2) . .
N2 C6 C7 C8 3.2(4) . .
C5 C6 C7 C8 -175.9(3) . .
N2 C6 C7 C19 -173.4(2) . .
C5 C6 C7 C19 7.5(4) . .
C6 C7 C8 N1 -5.5(4) . 2_757
C19 C7 C8 N1 171.1(2) . 2_757
C6 C7 C8 C9 173.3(3) . .
C19 C7 C8 C9 -10.1(4) . .
N1 C8 C9 C10 -1.1(3) 2_757 .
C7 C8 C9 C10 179.9(3) . .
C8 C9 C10 C1 -0.4(3) . 2_757
C3 C2 C11 C12 -68.8(3) . .
C1 C2 C11 C12 114.3(3) . .
C3 C2 C11 C16 110.5(3) . .
C1 C2 C11 C16 -66.4(3) . .
C16 C11 C12 C13 -1.6(4) . .
C2 C11 C12 C13 177.7(3) . .
C11 C12 C13 C14 -0.7(4) . .
C12 C13 C14 C15 2.1(4) . .
C12 C13 C14 C17 -178.3(3) . .
C13 C14 C15 C16 -1.3(4) . .
C17 C14 C15 C16 179.1(2) . .
C14 C15 C16 C11 -0.9(4) . .
C12 C11 C16 C15 2.4(4) . .
C2 C11 C16 C15 -176.9(2) . .
C15 C14 C17 O1 168.8(3) . .
C13 C14 C17 O1 -10.7(4) . .
C15 C14 C17 O2 -12.1(4) . .
C13 C14 C17 O2 168.3(2) . .
C6 C7 C19 C20 114.5(3) . .
C8 C7 C19 C20 -62.5(3) . .
C6 C7 C19 C24 -65.3(3) . .
C8 C7 C19 C24 117.7(3) . .
C24 C19 C20 C21 1.6(4) . .
C7 C19 C20 C21 -178.2(3) . .
C19 C20 C21 C22 -0.5(4) . .
C20 C21 C22 C23 -1.0(4) . .
C20 C21 C22 C25 179.3(2) . .
C21 C22 C23 C24 1.4(4) . .
C25 C22 C23 C24 -179.0(2) . .
C22 C23 C24 C19 -0.2(4) . .
C20 C19 C24 C23 -1.2(4) . .
C7 C19 C24 C23 178.6(2) . .
C23 C22 C25 O3 -4.4(4) . .
C21 C22 C25 O3 175.3(3) . .
C23 C22 C25 O4 176.6(2) . .
C21 C22 C25 O4 -3.7(3) . .
C2 C1 N1 C8 -176.9(2) . 2_757
C10 C1 N1 C8 2.5(3) 2_757 2_757
C2 C1 N1 Sn1 6.5(4) . .
C10 C1 N1 Sn1 -174.09(17) 2_757 .
C2 C3 N2 C6 -178.8(2) . .
C4 C3 N2 C6 0.6(3) . .
C2 C3 N2 Sn1 2.7(4) . .
C4 C3 N2 Sn1 -177.87(16) . .
C7 C6 N2 C3 -178.9(2) . .
C5 C6 N2 C3 0.4(3) . .
C7 C6 N2 Sn1 -0.4(4) . .
C5 C6 N2 Sn1 178.87(16) . .
O1 C17 O2 C18 -3.3(5) . .
C14 C17 O2 C18 177.7(3) . .
O3 C25 O4 C26 -3.1(4) . .
C22 C25 O4 C26 176.0(2) . .
C8 N1 Sn1 N1 -5(7) 2_757 2_757
C1 N1 Sn1 N1 171(7) . 2_757
C8 N1 Sn1 N2 1.7(2) 2_757 2_757
C1 N1 Sn1 N2 177.7(2) . 2_757
C8 N1 Sn1 N2 -178.3(2) 2_757 .
C1 N1 Sn1 N2 -2.3(2) . .
C8 N1 Sn1 Cl1 92.0(2) 2_757 .
C1 N1 Sn1 Cl1 -92.0(2) . .
C8 N1 Sn1 Cl1 -88.0(2) 2_757 2_757
C1 N1 Sn1 Cl1 88.0(2) . 2_757
C3 N2 Sn1 N1 178.0(2) . 2_757
C6 N2 Sn1 N1 -0.2(2) . 2_757
C3 N2 Sn1 N1 -2.0(2) . .
C6 N2 Sn1 N1 179.8(2) . .
C3 N2 Sn1 N2 138(100) . 2_757
C6 N2 Sn1 N2 -40(100) . 2_757
C3 N2 Sn1 Cl1 88.0(2) . .
C6 N2 Sn1 Cl1 -90.3(2) . .
C3 N2 Sn1 Cl1 -92.0(2) . 2_757
C6 N2 Sn1 Cl1 89.7(2) . 2_757
